data_7711306
loop_
_publ_author_name
'Nakamura, Marika'
'Hyakutake, Risa'
'Morisako, Shogo'
'Sasamori, Takahiro'
'Mizuhata, Yoshiyuki'
'Tokitoh, Norihiro'
'Nakashima, Kouichi'
'Fukumoto, Hiroki'
'Agou, Tomohiro'

_publ_section_title
;
 Boron complexes of \p-extended nitroxide ligands exhibiting three-state
 redox processes and near-infrared-II (NIR-II) absorption properties.
;
_journal_issue 36
_journal_name_full 'Dalton transactions (Cambridge, England : 2003)'
_journal_page_first 13675
_journal_page_last 13680
_journal_paper_doi 10.1039/d2dt02545k
_journal_volume 51
_journal_year 2022
_chemical_formula_moiety 'C41 H38 B F10 N3 O'
_chemical_formula_sum 'C41 H38 B F10 N3 O'
_chemical_formula_weight 789.55
_space_group_crystal_system triclinic
_space_group_IT_number 2
_space_group_name_Hall '-P 1'
_space_group_name_H-M_alt 'P -1'
_atom_sites_solution_hydrogens geom
_audit_creation_method SHELXL-2019/2
_audit_update_record
;
2022-08-24 deposited with the CCDC.	2022-08-26 downloaded from the CCDC.
;
_cell_angle_alpha 95.144(2)
_cell_angle_beta 100.083(2)
_cell_angle_gamma 96.151(2)
_cell_formula_units_Z 2
_cell_length_a 9.8688(5)
_cell_length_b 10.8972(6)
_cell_length_c 18.0044(9)
_cell_measurement_reflns_used 21463
_cell_measurement_temperature 90(2)
_cell_measurement_theta_max 27.497
_cell_measurement_theta_min 1.989
_cell_volume 1883.69(17)
_computing_cell_refinement 'SAINT V8.40A (Bruker Nano, Inc., 2019)'
_computing_data_collection 'Bruker Instrument Service vV6.2.12'
_computing_data_reduction 'SAINT V8.40A (Bruker Nano, Inc., 2019)'
_computing_molecular_graphics 'Olex2 1.5 (Dolomanov et al., 2009)'
_computing_publication_material 'Olex2 1.5 (Dolomanov et al., 2009)'
_computing_structure_refinement 'SHELXL-2019/2 (Sheldrick, 2019)'
_computing_structure_solution 'SHELXT-2014/5 (Sheldrick, 2014)'
_diffrn_ambient_temperature 90(2)
_diffrn_measured_fraction_theta_full 0.999
_diffrn_measured_fraction_theta_max 0.999
_diffrn_measurement_device_type 'Bruker D8 goniometer'
_diffrn_measurement_method '\f and \w scans'
_diffrn_radiation_type MoK\a
_diffrn_radiation_wavelength 0.71073
_diffrn_reflns_av_R_equivalents 0.0718
_diffrn_reflns_av_unetI/netI 0.0638
_diffrn_reflns_Laue_measured_fraction_full 0.999
_diffrn_reflns_Laue_measured_fraction_max 0.999
_diffrn_reflns_limit_h_max 12
_diffrn_reflns_limit_h_min -12
_diffrn_reflns_limit_k_max 14
_diffrn_reflns_limit_k_min -14
_diffrn_reflns_limit_l_max 23
_diffrn_reflns_limit_l_min -23
_diffrn_reflns_number 39509
_diffrn_reflns_point_group_measured_fraction_full 0.999
_diffrn_reflns_point_group_measured_fraction_max 0.999
_diffrn_reflns_theta_full 25.242
_diffrn_reflns_theta_max 27.499
_diffrn_reflns_theta_min 1.891
_diffrn_source 'rotating anode'
_exptl_absorpt_coefficient_mu 0.118
_exptl_absorpt_correction_T_max 1.000
_exptl_absorpt_correction_T_min 0.910
_exptl_absorpt_correction_type multi-scan
_exptl_absorpt_process_details
;
SADABS 2016/2: 
Krause, L., Herbst-Irmer, R., Sheldrick G.M. & Stalke D.,  
J. Appl. Cryst. 48 (2015) 3-10 
;
_exptl_crystal_colour yellow
_exptl_crystal_density_diffrn 1.392
_exptl_crystal_description block
_exptl_crystal_F_000 816
_exptl_crystal_size_max 0.220
_exptl_crystal_size_mid 0.200
_exptl_crystal_size_min 0.150
_refine_diff_density_max 0.585
_refine_diff_density_min -0.408
_refine_diff_density_rms 0.061
_refine_ls_extinction_method none
_refine_ls_goodness_of_fit_ref 1.025
_refine_ls_hydrogen_treatment constr
_refine_ls_matrix_type full
_refine_ls_number_parameters 514
_refine_ls_number_reflns 8650
_refine_ls_number_restraints 0
_refine_ls_restrained_S_all 1.025
_refine_ls_R_factor_all 0.0689
_refine_ls_R_factor_gt 0.0538
_refine_ls_shift/su_max 0.000
_refine_ls_shift/su_mean 0.000
_refine_ls_structure_factor_coef Fsqd
_refine_ls_weighting_details 'w=1/[\s^2^(Fo^2^)+(0.0683P)^2^+1.1734P] where P=(Fo^2^+2Fc^2^)/3'
_refine_ls_weighting_scheme calc
_refine_ls_wR_factor_gt 0.1436
_refine_ls_wR_factor_ref 0.1594
_reflns_Friedel_coverage 0.000
_reflns_number_gt 6772
_reflns_number_total 8650
_reflns_threshold_expression 'I > 2\s(I)'
_cod_data_source_file d2dt02545k2.cif
_cod_data_source_block Neutral_(tBuPh)2N_C6F5_2
_cod_database_code 7711306
_shelx_shelxl_version_number 2019/2
_shelx_space_group_comment
;
The symmetry employed for this shelxl refinement is uniquely defined
by the following loop, which should always be used as a source of
symmetry information in preference to the above space-group names.
They are only intended as comments.
;
_shelx_estimated_absorpt_t_min 0.975
_shelx_estimated_absorpt_t_max 0.983

loop_
_space_group_symop_operation_xyz
'x, y, z'
'-x, -y, -z'

loop_
_atom_site_label
_atom_site_type_symbol
_atom_site_fract_x
_atom_site_fract_y
_atom_site_fract_z
_atom_site_U_iso_or_equiv
_atom_site_adp_type
_atom_site_occupancy
_atom_site_site_symmetry_order
_atom_site_calc_flag
_atom_site_refinement_flags_posn
_atom_site_refinement_flags_adp
_atom_site_refinement_flags_occupancy
_atom_site_disorder_assembly
_atom_site_disorder_group
B1 B 0.4219(2) 0.68581(19) 0.81492(12) 0.0226(4) Uani 1 1 d . . . . .
O1 O 0.48228(12) 0.81537(11) 0.84170(8) 0.0252(3) Uani 1 1 d . . . . .
N1 N 0.62842(15) 0.81731(14) 0.86817(8) 0.0217(3) Uani 1 1 d . . . . .
C1 C 0.66860(18) 0.71571(16) 0.83229(9) 0.0206(3) Uani 1 1 d . . . . .
N2 N 0.55873(15) 0.63124(13) 0.80240(8) 0.0211(3) Uani 1 1 d . . . . .
C2 C 0.57082(19) 0.52201(16) 0.76384(10) 0.0235(4) Uani 1 1 d . . . . .
H1 H 0.490216 0.464262 0.745245 0.028 Uiso 1 1 calc R U . . .
C3 C 0.69708(18) 0.49277(16) 0.75099(10) 0.0226(4) Uani 1 1 d . . . . .
C4 C 0.81432(18) 0.57951(17) 0.78294(10) 0.0243(4) Uani 1 1 d . . . . .
H2 H 0.903569 0.561970 0.775557 0.029 Uiso 1 1 calc R U . . .
C5 C 0.80228(18) 0.68815(17) 0.82425(10) 0.0236(4) Uani 1 1 d . . . . .
H3 H 0.882345 0.744017 0.847109 0.028 Uiso 1 1 calc R U . . .
C6 C 0.34849(18) 0.62548(17) 0.88003(10) 0.0240(4) Uani 1 1 d . . . . .
C7 C 0.3721(2) 0.51764(18) 0.91278(11) 0.0286(4) Uani 1 1 d . . . . .
C8 C 0.3031(2) 0.47395(18) 0.96759(11) 0.0313(4) Uani 1 1 d . . . . .
C9 C 0.2062(2) 0.53994(19) 0.99279(11) 0.0324(4) Uani 1 1 d . . . . .
C10 C 0.1782(2) 0.64858(19) 0.96276(11) 0.0305(4) Uani 1 1 d . . . . .
C11 C 0.2483(2) 0.68781(17) 0.90770(11) 0.0277(4) Uani 1 1 d . . . . .
F1 F 0.46625(13) 0.44718(11) 0.89087(7) 0.0374(3) Uani 1 1 d . . . . .
F2 F 0.33163(15) 0.36858(12) 0.99722(7) 0.0432(3) Uani 1 1 d . . . . .
F3 F 0.13952(15) 0.49966(12) 1.04657(7) 0.0438(3) Uani 1 1 d . . . . .
F4 F 0.08293(14) 0.71430(12) 0.98708(8) 0.0414(3) Uani 1 1 d . . . . .
F5 F 0.21180(12) 0.79149(11) 0.87782(7) 0.0353(3) Uani 1 1 d . . . . .
C12 C 0.31830(18) 0.67370(17) 0.73246(10) 0.0232(4) Uani 1 1 d . . . . .
C13 C 0.1917(2) 0.59822(18) 0.71118(11) 0.0278(4) Uani 1 1 d . . . . .
C14 C 0.1102(2) 0.58642(19) 0.63978(12) 0.0340(4) Uani 1 1 d . . . . .
C15 C 0.1555(2) 0.6505(2) 0.58420(12) 0.0353(5) Uani 1 1 d . . . . .
C16 C 0.2796(2) 0.7268(2) 0.60167(12) 0.0352(5) Uani 1 1 d . . . . .
C17 C 0.3575(2) 0.73502(19) 0.67374(12) 0.0314(4) Uani 1 1 d . . . . .
F6 F 0.14039(12) 0.52979(12) 0.76127(7) 0.0389(3) Uani 1 1 d . . . . .
F7 F -0.01188(14) 0.51358(14) 0.62433(8) 0.0497(4) Uani 1 1 d . . . . .
F8 F 0.07935(16) 0.63948(14) 0.51428(7) 0.0525(4) Uani 1 1 d . . . . .
F9 F 0.32353(16) 0.79029(15) 0.54827(8) 0.0562(4) Uani 1 1 d . . . . .
F10 F 0.48134(14) 0.80591(15) 0.68550(8) 0.0517(4) Uani 1 1 d . . . . .
C18 C 0.59816(19) 0.33183(17) 0.64631(10) 0.0238(4) Uani 1 1 d . . . . .
C19 C 0.5310(2) 0.40827(18) 0.59777(11) 0.0302(4) Uani 1 1 d . . . . .
H4 H 0.559746 0.495225 0.604790 0.036 Uiso 1 1 calc R U . . .
C20 C 0.4228(2) 0.35860(18) 0.53937(11) 0.0305(4) Uani 1 1 d . . . . .
H5 H 0.378083 0.412706 0.507357 0.037 Uiso 1 1 calc R U . . .
C21 C 0.37773(19) 0.23158(18) 0.52623(10) 0.0266(4) Uani 1 1 d . . . . .
C22 C 0.4468(2) 0.15710(18) 0.57578(11) 0.0281(4) Uani 1 1 d . . . . .
H6 H 0.419171 0.069977 0.568583 0.034 Uiso 1 1 calc R U . . .
C23 C 0.5538(2) 0.20559(17) 0.63490(11) 0.0266(4) Uani 1 1 d . . . . .
H7 H 0.597021 0.151951 0.667845 0.032 Uiso 1 1 calc R U . . .
C24 C 0.2574(2) 0.17458(19) 0.46286(11) 0.0313(4) Uani 1 1 d . . . . .
C25 C 0.1312(2) 0.1372(3) 0.49899(14) 0.0471(6) Uani 1 1 d . . . . .
H8 H 0.052232 0.102070 0.459081 0.071 Uiso 1 1 calc R U . . .
H9 H 0.107264 0.210575 0.527058 0.071 Uiso 1 1 calc R U . . .
H10 H 0.153558 0.075082 0.533846 0.071 Uiso 1 1 calc R U . . .
C26 C 0.2191(2) 0.2646(2) 0.40480(13) 0.0406(5) Uani 1 1 d . . . . .
H11 H 0.143735 0.223502 0.364538 0.061 Uiso 1 1 calc R U . . .
H12 H 0.300148 0.290455 0.382745 0.061 Uiso 1 1 calc R U . . .
H13 H 0.188683 0.337640 0.429785 0.061 Uiso 1 1 calc R U . . .
C27 C 0.2948(2) 0.0585(2) 0.42047(12) 0.0382(5) Uani 1 1 d . . . . .
H14 H 0.217965 0.025101 0.378930 0.057 Uiso 1 1 calc R U . . .
H15 H 0.311860 -0.004214 0.455605 0.057 Uiso 1 1 calc R U . . .
H16 H 0.378542 0.080317 0.399745 0.057 Uiso 1 1 calc R U . . .
N3 N 0.70923(16) 0.38349(14) 0.70653(9) 0.0254(3) Uani 1 1 d . . . . .
C28 C 0.82473(18) 0.31702(16) 0.72622(10) 0.0228(4) Uani 1 1 d . . . . .
C29 C 0.88393(19) 0.31107(16) 0.80143(10) 0.0249(4) Uani 1 1 d . . . . .
H17 H 0.846645 0.351090 0.840959 0.030 Uiso 1 1 calc R U . . .
C30 C 0.99747(19) 0.24685(17) 0.81920(10) 0.0255(4) Uani 1 1 d . . . . .
H18 H 1.037917 0.245536 0.870994 0.031 Uiso 1 1 calc R U . . .
C31 C 1.05354(18) 0.18452(17) 0.76344(11) 0.0248(4) Uani 1 1 d . . . . .
C32 C 0.99289(19) 0.19231(18) 0.68810(11) 0.0274(4) Uani 1 1 d . . . . .
H19 H 1.029625 0.151560 0.648602 0.033 Uiso 1 1 calc R U . . .
C33 C 0.88095(19) 0.25745(17) 0.66904(10) 0.0255(4) Uani 1 1 d . . . . .
H20 H 0.842644 0.261522 0.617235 0.031 Uiso 1 1 calc R U . . .
C34 C 1.1777(2) 0.1112(2) 0.78074(12) 0.0348(5) Uani 1 1 d . . . . .
C35 C 1.2166(2) 0.0972(2) 0.86519(12) 0.0369(5) Uani 1 1 d . . . . .
H21 H 1.292450 0.045930 0.873319 0.055 Uiso 1 1 calc R U . . .
H22 H 1.135839 0.057339 0.882667 0.055 Uiso 1 1 calc R U . . .
H23 H 1.246302 0.179333 0.893782 0.055 Uiso 1 1 calc R U . . .
C36 C 1.1402(3) -0.0203(3) 0.73827(15) 0.0610(8) Uani 1 1 d . . . . .
H24 H 1.217510 -0.068670 0.751222 0.092 Uiso 1 1 calc R U . . .
H25 H 1.122173 -0.014956 0.683444 0.092 Uiso 1 1 calc R U . . .
H26 H 1.057103 -0.060910 0.753089 0.092 Uiso 1 1 calc R U . . .
C37 C 1.3021(3) 0.1795(4) 0.75526(19) 0.0689(9) Uani 1 1 d . . . . .
H27 H 1.380665 0.131359 0.763473 0.103 Uiso 1 1 calc R U . . .
H28 H 1.327532 0.261374 0.784737 0.103 Uiso 1 1 calc R U . . .
H29 H 1.277756 0.189754 0.701202 0.103 Uiso 1 1 calc R U . . .
C38 C 0.70034(19) 0.94630(17) 0.87765(11) 0.0270(4) Uani 1 1 d . . . . .
C39 C 0.6209(2) 1.0258(2) 0.92412(17) 0.0488(6) Uani 1 1 d . . . . .
H30 H 0.666479 1.111593 0.932672 0.073 Uiso 1 1 calc R U . . .
H31 H 0.619450 0.993419 0.973076 0.073 Uiso 1 1 calc R U . . .
H32 H 0.525636 1.023535 0.896587 0.073 Uiso 1 1 calc R U . . .
C40 C 0.7034(3) 0.9912(2) 0.80012(14) 0.0494(6) Uani 1 1 d . . . . .
H33 H 0.755843 1.074316 0.806678 0.074 Uiso 1 1 calc R U . . .
H34 H 0.608318 0.994497 0.773805 0.074 Uiso 1 1 calc R U . . .
H35 H 0.747957 0.933818 0.770017 0.074 Uiso 1 1 calc R U . . .
C41 C 0.8474(2) 0.94979(19) 0.92318(13) 0.0341(5) Uani 1 1 d . . . . .
H36 H 0.881961 1.034852 0.946114 0.051 Uiso 1 1 calc R U . . .
H37 H 0.908417 0.922062 0.889327 0.051 Uiso 1 1 calc R U . . .
H38 H 0.845819 0.894700 0.963242 0.051 Uiso 1 1 calc R U . . .

loop_
_atom_site_aniso_label
_atom_site_aniso_U_11
_atom_site_aniso_U_22
_atom_site_aniso_U_33
_atom_site_aniso_U_23
_atom_site_aniso_U_13
_atom_site_aniso_U_12
B1 0.0196(9) 0.0222(10) 0.0260(10) 0.0031(8) 0.0041(8) 0.0023(7)
O1 0.0179(6) 0.0212(6) 0.0355(7) 0.0019(5) 0.0031(5) 0.0023(5)
N1 0.0172(7) 0.0208(7) 0.0262(7) 0.0016(6) 0.0020(6) 0.0025(5)
C1 0.0227(8) 0.0200(8) 0.0190(8) 0.0034(6) 0.0027(6) 0.0029(6)
N2 0.0195(7) 0.0194(7) 0.0241(7) 0.0017(6) 0.0040(6) 0.0012(5)
C2 0.0239(9) 0.0202(8) 0.0253(9) 0.0012(7) 0.0044(7) -0.0003(7)
C3 0.0258(9) 0.0205(8) 0.0215(8) 0.0026(7) 0.0033(7) 0.0043(7)
C4 0.0219(8) 0.0238(9) 0.0279(9) 0.0025(7) 0.0054(7) 0.0046(7)
C5 0.0192(8) 0.0219(9) 0.0282(9) 0.0013(7) 0.0020(7) 0.0015(6)
C6 0.0226(8) 0.0243(9) 0.0232(8) 0.0010(7) 0.0018(7) 0.0000(7)
C7 0.0305(10) 0.0272(10) 0.0273(9) 0.0014(7) 0.0045(8) 0.0025(7)
C8 0.0405(11) 0.0256(10) 0.0262(9) 0.0055(7) 0.0039(8) -0.0009(8)
C9 0.0415(11) 0.0320(10) 0.0222(9) 0.0013(8) 0.0098(8) -0.0071(8)
C10 0.0324(10) 0.0290(10) 0.0298(10) -0.0043(8) 0.0110(8) 0.0000(8)
C11 0.0302(10) 0.0233(9) 0.0296(9) 0.0017(7) 0.0070(8) 0.0017(7)
F1 0.0419(7) 0.0328(6) 0.0434(7) 0.0125(5) 0.0142(6) 0.0145(5)
F2 0.0619(9) 0.0318(7) 0.0383(7) 0.0146(5) 0.0109(6) 0.0054(6)
F3 0.0600(8) 0.0417(7) 0.0313(6) 0.0032(5) 0.0217(6) -0.0072(6)
F4 0.0449(7) 0.0381(7) 0.0465(7) -0.0009(6) 0.0261(6) 0.0044(6)
F5 0.0379(6) 0.0303(6) 0.0443(7) 0.0115(5) 0.0174(5) 0.0117(5)
C12 0.0211(8) 0.0236(9) 0.0262(9) 0.0041(7) 0.0058(7) 0.0049(7)
C13 0.0269(9) 0.0253(9) 0.0312(10) 0.0074(7) 0.0055(8) 0.0006(7)
C14 0.0302(10) 0.0317(11) 0.0360(11) 0.0026(8) -0.0008(8) -0.0027(8)
C15 0.0396(11) 0.0369(11) 0.0269(10) 0.0045(8) -0.0008(8) 0.0038(9)
C16 0.0415(12) 0.0387(11) 0.0272(10) 0.0103(8) 0.0102(9) 0.0017(9)
C17 0.0284(10) 0.0329(10) 0.0325(10) 0.0050(8) 0.0080(8) -0.0031(8)
F6 0.0319(6) 0.0444(7) 0.0377(7) 0.0147(6) 0.0024(5) -0.0094(5)
F7 0.0401(7) 0.0520(8) 0.0474(8) 0.0101(6) -0.0079(6) -0.0146(6)
F8 0.0618(9) 0.0585(9) 0.0294(7) 0.0078(6) -0.0073(6) -0.0037(7)
F9 0.0628(9) 0.0700(10) 0.0345(7) 0.0202(7) 0.0109(7) -0.0127(8)
F10 0.0408(7) 0.0677(10) 0.0415(7) 0.0144(7) 0.0075(6) -0.0227(7)
C18 0.0251(9) 0.0243(9) 0.0213(8) -0.0005(7) 0.0047(7) 0.0019(7)
C19 0.0391(11) 0.0210(9) 0.0278(9) 0.0027(7) 0.0013(8) 0.0002(8)
C20 0.0383(11) 0.0260(10) 0.0254(9) 0.0053(7) -0.0001(8) 0.0037(8)
C21 0.0266(9) 0.0283(10) 0.0238(9) 0.0025(7) 0.0051(7) -0.0010(7)
C22 0.0293(9) 0.0227(9) 0.0308(10) 0.0027(7) 0.0044(8) -0.0018(7)
C23 0.0284(9) 0.0251(9) 0.0268(9) 0.0047(7) 0.0052(7) 0.0034(7)
C24 0.0300(10) 0.0351(11) 0.0256(9) 0.0032(8) 0.0012(8) -0.0039(8)
C25 0.0322(11) 0.0669(17) 0.0377(12) 0.0054(11) 0.0037(10) -0.0089(11)
C26 0.0418(12) 0.0397(12) 0.0341(11) 0.0071(9) -0.0078(9) -0.0015(9)
C27 0.0473(13) 0.0339(11) 0.0286(10) -0.0008(8) 0.0018(9) -0.0044(9)
N3 0.0266(8) 0.0235(8) 0.0243(8) -0.0032(6) 0.0005(6) 0.0065(6)
C28 0.0246(9) 0.0173(8) 0.0261(9) 0.0010(7) 0.0050(7) 0.0021(6)
C29 0.0308(9) 0.0205(9) 0.0241(9) 0.0003(7) 0.0079(7) 0.0039(7)
C30 0.0275(9) 0.0250(9) 0.0231(9) 0.0022(7) 0.0037(7) 0.0016(7)
C31 0.0208(8) 0.0240(9) 0.0297(9) 0.0032(7) 0.0058(7) 0.0007(7)
C32 0.0263(9) 0.0308(10) 0.0261(9) -0.0010(7) 0.0092(7) 0.0043(7)
C33 0.0278(9) 0.0273(9) 0.0216(8) 0.0013(7) 0.0062(7) 0.0031(7)
C34 0.0275(10) 0.0446(12) 0.0357(11) 0.0064(9) 0.0091(8) 0.0139(9)
C35 0.0295(10) 0.0427(12) 0.0384(11) 0.0074(9) 0.0013(9) 0.0098(9)
C36 0.082(2) 0.0565(17) 0.0455(14) -0.0063(12) -0.0020(13) 0.0454(16)
C37 0.0304(12) 0.120(3) 0.0699(19) 0.0440(19) 0.0207(13) 0.0219(15)
C38 0.0252(9) 0.0200(9) 0.0326(10) 0.0001(7) 0.0007(7) -0.0017(7)
C39 0.0316(11) 0.0315(12) 0.0766(18) -0.0201(11) 0.0046(11) 0.0040(9)
C40 0.0591(15) 0.0357(12) 0.0449(13) 0.0166(10) -0.0058(11) -0.0176(11)
C41 0.0268(10) 0.0284(10) 0.0418(11) -0.0065(8) -0.0007(8) 0.0006(8)

loop_
_atom_type_symbol
_atom_type_description
_atom_type_scat_dispersion_real
_atom_type_scat_dispersion_imag
_atom_type_scat_source
C C 0.0033 0.0016 'International Tables Vol C Tables 4.2.6.8 and 6.1.1.4'
H H 0.0000 0.0000 'International Tables Vol C Tables 4.2.6.8 and 6.1.1.4'
B B 0.0013 0.0007 'International Tables Vol C Tables 4.2.6.8 and 6.1.1.4'
F F 0.0171 0.0103 'International Tables Vol C Tables 4.2.6.8 and 6.1.1.4'
N N 0.0061 0.0033 'International Tables Vol C Tables 4.2.6.8 and 6.1.1.4'
O O 0.0106 0.0060 'International Tables Vol C Tables 4.2.6.8 and 6.1.1.4'

loop_
_geom_angle_atom_site_label_1
_geom_angle_atom_site_label_2
_geom_angle_atom_site_label_3
_geom_angle
_geom_angle_site_symmetry_1
_geom_angle_site_symmetry_3
_geom_angle_publ_flag
O1 B1 N2 98.56(13) . . ?
O1 B1 C6 110.01(15) . . ?
N2 B1 C6 114.32(15) . . ?
O1 B1 C12 112.25(15) . . ?
N2 B1 C12 107.74(14) . . ?
C6 B1 C12 113.11(15) . . ?
N1 O1 B1 108.35(12) . . ?
C1 N1 O1 107.55(13) . . ?
C1 N1 C38 126.12(15) . . ?
O1 N1 C38 110.68(13) . . ?
N2 C1 N1 110.97(15) . . ?
N2 C1 C5 118.66(16) . . ?
N1 C1 C5 130.35(16) . . ?
C1 N2 C2 122.61(15) . . ?
C1 N2 B1 109.14(14) . . ?
C2 N2 B1 128.10(15) . . ?
N2 C2 C3 121.34(16) . . ?
N2 C2 H1 119.3 . . ?
C3 C2 H1 119.3 . . ?
C2 C3 N3 121.65(16) . . ?
C2 C3 C4 116.94(16) . . ?
N3 C3 C4 121.39(16) . . ?
C5 C4 C3 121.54(16) . . ?
C5 C4 H2 119.2 . . ?
C3 C4 H2 119.2 . . ?
C4 C5 C1 118.78(16) . . ?
C4 C5 H3 120.6 . . ?
C1 C5 H3 120.6 . . ?
C7 C6 C11 113.76(17) . . ?
C7 C6 B1 128.45(17) . . ?
C11 C6 B1 117.79(16) . . ?
F1 C7 C8 115.99(17) . . ?
F1 C7 C6 120.11(17) . . ?
C8 C7 C6 123.90(18) . . ?
F2 C8 C9 119.69(18) . . ?
F2 C8 C7 120.76(19) . . ?
C9 C8 C7 119.55(18) . . ?
F3 C9 C8 120.32(19) . . ?
F3 C9 C10 120.19(19) . . ?
C8 C9 C10 119.49(18) . . ?
F4 C10 C11 121.02(18) . . ?
F4 C10 C9 120.03(18) . . ?
C11 C10 C9 118.96(18) . . ?
F5 C11 C10 116.28(17) . . ?
F5 C11 C6 119.34(16) . . ?
C10 C11 C6 124.34(18) . . ?
C17 C12 C13 113.29(17) . . ?
C17 C12 B1 120.51(16) . . ?
C13 C12 B1 126.05(16) . . ?
F6 C13 C14 115.06(17) . . ?
F6 C13 C12 120.69(17) . . ?
C14 C13 C12 124.26(18) . . ?
F7 C14 C13 120.53(19) . . ?
F7 C14 C15 120.16(18) . . ?
C13 C14 C15 119.32(19) . . ?
F8 C15 C16 120.23(19) . . ?
F8 C15 C14 120.54(19) . . ?
C16 C15 C14 119.23(19) . . ?
F9 C16 C15 119.60(19) . . ?
F9 C16 C17 121.17(19) . . ?
C15 C16 C17 119.22(19) . . ?
F10 C17 C16 115.92(18) . . ?
F10 C17 C12 119.41(18) . . ?
C16 C17 C12 124.65(19) . . ?
C23 C18 C19 118.42(17) . . ?
C23 C18 N3 121.19(17) . . ?
C19 C18 N3 120.39(17) . . ?
C20 C19 C18 120.60(18) . . ?
C20 C19 H4 119.7 . . ?
C18 C19 H4 119.7 . . ?
C19 C20 C21 121.92(18) . . ?
C19 C20 H5 119.0 . . ?
C21 C20 H5 119.0 . . ?
C20 C21 C22 116.28(17) . . ?
C20 C21 C24 122.97(17) . . ?
C22 C21 C24 120.73(17) . . ?
C23 C22 C21 122.42(18) . . ?
C23 C22 H6 118.8 . . ?
C21 C22 H6 118.8 . . ?
C22 C23 C18 120.34(17) . . ?
C22 C23 H7 119.8 . . ?
C18 C23 H7 119.8 . . ?
C26 C24 C21 112.23(17) . . ?
C26 C24 C27 107.63(17) . . ?
C21 C24 C27 110.63(17) . . ?
C26 C24 C25 109.29(19) . . ?
C21 C24 C25 108.26(16) . . ?
C27 C24 C25 108.74(19) . . ?
C24 C25 H8 109.5 . . ?
C24 C25 H9 109.5 . . ?
H8 C25 H9 109.5 . . ?
C24 C25 H10 109.5 . . ?
H8 C25 H10 109.5 . . ?
H9 C25 H10 109.5 . . ?
C24 C26 H11 109.5 . . ?
C24 C26 H12 109.5 . . ?
H11 C26 H12 109.5 . . ?
C24 C26 H13 109.5 . . ?
H11 C26 H13 109.5 . . ?
H12 C26 H13 109.5 . . ?
C24 C27 H14 109.5 . . ?
C24 C27 H15 109.5 . . ?
H14 C27 H15 109.5 . . ?
C24 C27 H16 109.5 . . ?
H14 C27 H16 109.5 . . ?
H15 C27 H16 109.5 . . ?
C3 N3 C28 120.30(14) . . ?
C3 N3 C18 119.56(15) . . ?
C28 N3 C18 119.80(15) . . ?
C29 C28 C33 118.93(16) . . ?
C29 C28 N3 121.37(16) . . ?
C33 C28 N3 119.69(16) . . ?
C28 C29 C30 120.31(17) . . ?
C28 C29 H17 119.8 . . ?
C30 C29 H17 119.8 . . ?
C31 C30 C29 121.91(17) . . ?
C31 C30 H18 119.0 . . ?
C29 C30 H18 119.0 . . ?
C30 C31 C32 116.82(17) . . ?
C30 C31 C34 123.50(17) . . ?
C32 C31 C34 119.67(17) . . ?
C33 C32 C31 122.24(17) . . ?
C33 C32 H19 118.9 . . ?
C31 C32 H19 118.9 . . ?
C32 C33 C28 119.76(17) . . ?
C32 C33 H20 120.1 . . ?
C28 C33 H20 120.1 . . ?
C35 C34 C37 108.9(2) . . ?
C35 C34 C31 112.14(16) . . ?
C37 C34 C31 108.68(19) . . ?
C35 C34 C36 107.30(19) . . ?
C37 C34 C36 110.6(2) . . ?
C31 C34 C36 109.24(18) . . ?
C34 C35 H21 109.5 . . ?
C34 C35 H22 109.5 . . ?
H21 C35 H22 109.5 . . ?
C34 C35 H23 109.5 . . ?
H21 C35 H23 109.5 . . ?
H22 C35 H23 109.5 . . ?
C34 C36 H24 109.5 . . ?
C34 C36 H25 109.5 . . ?
H24 C36 H25 109.5 . . ?
C34 C36 H26 109.5 . . ?
H24 C36 H26 109.5 . . ?
H25 C36 H26 109.5 . . ?
C34 C37 H27 109.5 . . ?
C34 C37 H28 109.5 . . ?
H27 C37 H28 109.5 . . ?
C34 C37 H29 109.5 . . ?
H27 C37 H29 109.5 . . ?
H28 C37 H29 109.5 . . ?
N1 C38 C39 106.90(16) . . ?
N1 C38 C40 109.89(16) . . ?
C39 C38 C40 111.6(2) . . ?
N1 C38 C41 109.31(15) . . ?
C39 C38 C41 107.93(17) . . ?
C40 C38 C41 111.07(18) . . ?
C38 C39 H30 109.5 . . ?
C38 C39 H31 109.5 . . ?
H30 C39 H31 109.5 . . ?
C38 C39 H32 109.5 . . ?
H30 C39 H32 109.5 . . ?
H31 C39 H32 109.5 . . ?
C38 C40 H33 109.5 . . ?
C38 C40 H34 109.5 . . ?
H33 C40 H34 109.5 . . ?
C38 C40 H35 109.5 . . ?
H33 C40 H35 109.5 . . ?
H34 C40 H35 109.5 . . ?
C38 C41 H36 109.5 . . ?
C38 C41 H37 109.5 . . ?
H36 C41 H37 109.5 . . ?
C38 C41 H38 109.5 . . ?
H36 C41 H38 109.5 . . ?
H37 C41 H38 109.5 . . ?

loop_
_geom_bond_atom_site_label_1
_geom_bond_atom_site_label_2
_geom_bond_distance
_geom_bond_site_symmetry_2
_geom_bond_publ_flag
B1 O1 1.476(2) . ?
B1 N2 1.576(2) . ?
B1 C6 1.632(3) . ?
B1 C12 1.634(3) . ?
O1 N1 1.4348(18) . ?
N1 C1 1.362(2) . ?
N1 C38 1.486(2) . ?
C1 N2 1.344(2) . ?
C1 C5 1.413(2) . ?
N2 C2 1.351(2) . ?
C2 C3 1.371(2) . ?
C2 H1 0.9500 . ?
C3 N3 1.402(2) . ?
C3 C4 1.414(3) . ?
C4 C5 1.368(3) . ?
C4 H2 0.9500 . ?
C5 H3 0.9500 . ?
C6 C7 1.385(3) . ?
C6 C11 1.394(3) . ?
C7 F1 1.355(2) . ?
C7 C8 1.383(3) . ?
C8 F2 1.345(2) . ?
C8 C9 1.371(3) . ?
C9 F3 1.342(2) . ?
C9 C10 1.379(3) . ?
C10 F4 1.350(2) . ?
C10 C11 1.377(3) . ?
C11 F5 1.350(2) . ?
C12 C17 1.389(3) . ?
C12 C13 1.393(3) . ?
C13 F6 1.351(2) . ?
C13 C14 1.379(3) . ?
C14 F7 1.340(2) . ?
C14 C15 1.380(3) . ?
C15 F8 1.336(2) . ?
C15 C16 1.375(3) . ?
C16 F9 1.339(2) . ?
C16 C17 1.378(3) . ?
C17 F10 1.346(2) . ?
C18 C23 1.384(3) . ?
C18 C19 1.394(3) . ?
C18 N3 1.427(2) . ?
C19 C20 1.386(3) . ?
C19 H4 0.9500 . ?
C20 C21 1.394(3) . ?
C20 H5 0.9500 . ?
C21 C22 1.398(3) . ?
C21 C24 1.529(3) . ?
C22 C23 1.383(3) . ?
C22 H6 0.9500 . ?
C23 H7 0.9500 . ?
C24 C26 1.524(3) . ?
C24 C27 1.531(3) . ?
C24 C25 1.537(3) . ?
C25 H8 0.9800 . ?
C25 H9 0.9800 . ?
C25 H10 0.9800 . ?
C26 H11 0.9800 . ?
C26 H12 0.9800 . ?
C26 H13 0.9800 . ?
C27 H14 0.9800 . ?
C27 H15 0.9800 . ?
C27 H16 0.9800 . ?
N3 C28 1.425(2) . ?
C28 C29 1.388(3) . ?
C28 C33 1.395(2) . ?
C29 C30 1.389(3) . ?
C29 H17 0.9500 . ?
C30 C31 1.389(3) . ?
C30 H18 0.9500 . ?
C31 C32 1.397(3) . ?
C31 C34 1.536(3) . ?
C32 C33 1.386(3) . ?
C32 H19 0.9500 . ?
C33 H20 0.9500 . ?
C34 C35 1.527(3) . ?
C34 C37 1.527(3) . ?
C34 C36 1.538(4) . ?
C35 H21 0.9800 . ?
C35 H22 0.9800 . ?
C35 H23 0.9800 . ?
C36 H24 0.9800 . ?
C36 H25 0.9800 . ?
C36 H26 0.9800 . ?
C37 H27 0.9800 . ?
C37 H28 0.9800 . ?
C37 H29 0.9800 . ?
C38 C39 1.520(3) . ?
C38 C40 1.524(3) . ?
C38 C41 1.531(3) . ?
C39 H30 0.9800 . ?
C39 H31 0.9800 . ?
C39 H32 0.9800 . ?
C40 H33 0.9800 . ?
C40 H34 0.9800 . ?
C40 H35 0.9800 . ?
C41 H36 0.9800 . ?
C41 H37 0.9800 . ?
C41 H38 0.9800 . ?

loop_
_geom_torsion_atom_site_label_1
_geom_torsion_atom_site_label_2
_geom_torsion_atom_site_label_3
_geom_torsion_atom_site_label_4
_geom_torsion
_geom_torsion_site_symmetry_1
_geom_torsion_site_symmetry_2
_geom_torsion_site_symmetry_3
_geom_torsion_site_symmetry_4
_geom_torsion_publ_flag
N2 B1 O1 N1 -20.11(16) . . . . ?
C6 B1 O1 N1 99.76(15) . . . . ?
C12 B1 O1 N1 -133.35(14) . . . . ?
B1 O1 N1 C1 24.55(17) . . . . ?
B1 O1 N1 C38 165.83(14) . . . . ?
O1 N1 C1 N2 -17.56(18) . . . . ?
C38 N1 C1 N2 -151.14(16) . . . . ?
O1 N1 C1 C5 163.84(17) . . . . ?
C38 N1 C1 C5 30.3(3) . . . . ?
N1 C1 N2 C2 -179.97(15) . . . . ?
C5 C1 N2 C2 -1.2(3) . . . . ?
N1 C1 N2 B1 4.14(19) . . . . ?
C5 C1 N2 B1 -177.08(15) . . . . ?
O1 B1 N2 C1 10.14(17) . . . . ?
C6 B1 N2 C1 -106.46(17) . . . . ?
C12 B1 N2 C1 126.90(15) . . . . ?
O1 B1 N2 C2 -165.46(16) . . . . ?
C6 B1 N2 C2 77.9(2) . . . . ?
C12 B1 N2 C2 -48.7(2) . . . . ?
C1 N2 C2 C3 -2.0(3) . . . . ?
B1 N2 C2 C3 173.01(16) . . . . ?
N2 C2 C3 N3 -175.47(16) . . . . ?
N2 C2 C3 C4 2.9(3) . . . . ?
C2 C3 C4 C5 -0.5(3) . . . . ?
N3 C3 C4 C5 177.81(17) . . . . ?
C3 C4 C5 C1 -2.6(3) . . . . ?
N2 C1 C5 C4 3.4(3) . . . . ?
N1 C1 C5 C4 -178.07(17) . . . . ?
O1 B1 C6 C7 -125.19(19) . . . . ?
N2 B1 C6 C7 -15.4(3) . . . . ?
C12 B1 C6 C7 108.4(2) . . . . ?
O1 B1 C6 C11 54.9(2) . . . . ?
N2 B1 C6 C11 164.67(16) . . . . ?
C12 B1 C6 C11 -71.5(2) . . . . ?
C11 C6 C7 F1 179.56(17) . . . . ?
B1 C6 C7 F1 -0.4(3) . . . . ?
C11 C6 C7 C8 0.4(3) . . . . ?
B1 C6 C7 C8 -179.57(18) . . . . ?
F1 C7 C8 F2 1.0(3) . . . . ?
C6 C7 C8 F2 -179.74(18) . . . . ?
F1 C7 C8 C9 180.00(18) . . . . ?
C6 C7 C8 C9 -0.8(3) . . . . ?
F2 C8 C9 F3 -0.2(3) . . . . ?
C7 C8 C9 F3 -179.21(18) . . . . ?
F2 C8 C9 C10 179.39(18) . . . . ?
C7 C8 C9 C10 0.4(3) . . . . ?
F3 C9 C10 F4 -0.4(3) . . . . ?
C8 C9 C10 F4 179.95(18) . . . . ?
F3 C9 C10 C11 179.92(18) . . . . ?
C8 C9 C10 C11 0.3(3) . . . . ?
F4 C10 C11 F5 -2.7(3) . . . . ?
C9 C10 C11 F5 176.90(17) . . . . ?
F4 C10 C11 C6 179.62(18) . . . . ?
C9 C10 C11 C6 -0.7(3) . . . . ?
C7 C6 C11 F5 -177.17(16) . . . . ?
B1 C6 C11 F5 2.8(3) . . . . ?
C7 C6 C11 C10 0.4(3) . . . . ?
B1 C6 C11 C10 -179.66(18) . . . . ?
O1 B1 C12 C17 45.8(2) . . . . ?
N2 B1 C12 C17 -61.7(2) . . . . ?
C6 B1 C12 C17 170.99(17) . . . . ?
O1 B1 C12 C13 -139.04(18) . . . . ?
N2 B1 C12 C13 113.5(2) . . . . ?
C6 B1 C12 C13 -13.8(3) . . . . ?
C17 C12 C13 F6 178.40(17) . . . . ?
B1 C12 C13 F6 2.9(3) . . . . ?
C17 C12 C13 C14 -1.5(3) . . . . ?
B1 C12 C13 C14 -176.94(18) . . . . ?
F6 C13 C14 F7 1.5(3) . . . . ?
C12 C13 C14 F7 -178.63(19) . . . . ?
F6 C13 C14 C15 -178.53(19) . . . . ?
C12 C13 C14 C15 1.3(3) . . . . ?
F7 C14 C15 F8 -0.9(3) . . . . ?
C13 C14 C15 F8 179.13(19) . . . . ?
F7 C14 C15 C16 178.6(2) . . . . ?
C13 C14 C15 C16 -1.3(3) . . . . ?
F8 C15 C16 F9 0.2(3) . . . . ?
C14 C15 C16 F9 -179.3(2) . . . . ?
F8 C15 C16 C17 -178.9(2) . . . . ?
C14 C15 C16 C17 1.6(3) . . . . ?
F9 C16 C17 F10 -2.7(3) . . . . ?
C15 C16 C17 F10 176.4(2) . . . . ?
F9 C16 C17 C12 179.0(2) . . . . ?
C15 C16 C17 C12 -1.9(3) . . . . ?
C13 C12 C17 F10 -176.48(18) . . . . ?
B1 C12 C17 F10 -0.7(3) . . . . ?
C13 C12 C17 C16 1.8(3) . . . . ?
B1 C12 C17 C16 177.52(19) . . . . ?
C23 C18 C19 C20 -0.2(3) . . . . ?
N3 C18 C19 C20 -179.79(18) . . . . ?
C18 C19 C20 C21 -0.6(3) . . . . ?
C19 C20 C21 C22 0.7(3) . . . . ?
C19 C20 C21 C24 179.18(19) . . . . ?
C20 C21 C22 C23 0.2(3) . . . . ?
C24 C21 C22 C23 -178.38(18) . . . . ?
C21 C22 C23 C18 -1.0(3) . . . . ?
C19 C18 C23 C22 1.1(3) . . . . ?
N3 C18 C23 C22 -179.40(17) . . . . ?
C20 C21 C24 C26 14.9(3) . . . . ?
C22 C21 C24 C26 -166.69(19) . . . . ?
C20 C21 C24 C27 135.1(2) . . . . ?
C22 C21 C24 C27 -46.5(2) . . . . ?
C20 C21 C24 C25 -105.8(2) . . . . ?
C22 C21 C24 C25 72.6(2) . . . . ?
C2 C3 N3 C28 -143.28(18) . . . . ?
C4 C3 N3 C28 38.5(2) . . . . ?
C2 C3 N3 C18 30.0(3) . . . . ?
C4 C3 N3 C18 -148.28(17) . . . . ?
C23 C18 N3 C3 -135.97(19) . . . . ?
C19 C18 N3 C3 43.6(3) . . . . ?
C23 C18 N3 C28 37.3(3) . . . . ?
C19 C18 N3 C28 -143.14(18) . . . . ?
C3 N3 C28 C29 34.7(3) . . . . ?
C18 N3 C28 C29 -138.52(18) . . . . ?
C3 N3 C28 C33 -144.65(18) . . . . ?
C18 N3 C28 C33 42.1(2) . . . . ?
C33 C28 C29 C30 0.1(3) . . . . ?
N3 C28 C29 C30 -179.28(17) . . . . ?
C28 C29 C30 C31 -1.5(3) . . . . ?
C29 C30 C31 C32 1.8(3) . . . . ?
C29 C30 C31 C34 -179.23(18) . . . . ?
C30 C31 C32 C33 -0.8(3) . . . . ?
C34 C31 C32 C33 -179.78(18) . . . . ?
C31 C32 C33 C28 -0.6(3) . . . . ?
C29 C28 C33 C32 0.9(3) . . . . ?
N3 C28 C33 C32 -179.71(17) . . . . ?
C30 C31 C34 C35 9.3(3) . . . . ?
C32 C31 C34 C35 -171.74(18) . . . . ?
C30 C31 C34 C37 -111.1(2) . . . . ?
C32 C31 C34 C37 67.8(3) . . . . ?
C30 C31 C34 C36 128.2(2) . . . . ?
C32 C31 C34 C36 -52.9(3) . . . . ?
C1 N1 C38 C39 -177.55(18) . . . . ?
O1 N1 C38 C39 50.0(2) . . . . ?
C1 N1 C38 C40 61.2(2) . . . . ?
O1 N1 C38 C40 -71.2(2) . . . . ?
C1 N1 C38 C41 -61.0(2) . . . . ?
O1 N1 C38 C41 166.62(15) . . . . ?
